data_7250786
loop_
_publ_author_name
'Sinthopweha, Wichai'
'Khamto, Nopawit'
'Rithchumpon, Puracheth'
'Meepowpan, Puttinan'

_publ_section_title
;
 Methyl itaconate--anthracene adducts (MIAs) facilitate the enantiomeric
 separation of 1,1&#x2032;-bi-2-naphthols via thin-layer chromatography
 (TLC) with trends predicted by molecular dynamics simulations
;
_journal_issue 34
_journal_name_full 'RSC Advances'
_journal_page_first 28063
_journal_page_last 28074
_journal_paper_doi 10.1039/D5RA04790K
_journal_volume 15
_journal_year 2025
_chemical_absolute_configuration rm
_chemical_formula_moiety 'C H2 Cl2, C40 H30 O5'
_chemical_formula_sum 'C41 H32 Cl2 O5'
_chemical_formula_weight 675.56
_space_group_crystal_system monoclinic
_space_group_IT_number 4
_space_group_name_Hall 'P 2yb'
_space_group_name_H-M_alt 'P 1 21 1'
_atom_sites_solution_hydrogens geom
_atom_sites_solution_primary iterative
_audit_creation_date 2025-02-13
_audit_creation_method
;
Olex2 1.5
(compiled 2023.03.06 svn.rbb2c1857 for OlexSys, GUI svn.r6748)
;
_audit_update_record
;
2025-02-13 deposited with the CCDC.	2025-07-29 downloaded from the CCDC.
;
_cell_angle_alpha 90
_cell_angle_beta 90.917(9)
_cell_angle_gamma 90
_cell_formula_units_Z 2
_cell_length_a 13.3491(12)
_cell_length_b 7.4684(7)
_cell_length_c 17.3178(19)
_cell_measurement_reflns_used 3828
_cell_measurement_temperature 296.64(10)
_cell_measurement_theta_max 26.7960
_cell_measurement_theta_min 1.9140
_cell_volume 1726.3(3)
_computing_cell_refinement 'CrysAlisPro 1.171.41.111a (Rigaku OD, 2021)'
_computing_data_collection 'CrysAlisPro 1.171.41.111a (Rigaku OD, 2021)'
_computing_data_reduction 'CrysAlisPro 1.171.41.111a (Rigaku OD, 2021)'
_computing_molecular_graphics 'Olex2 1.5 (Dolomanov et al., 2009)'
_computing_publication_material 'Olex2 1.5 (Dolomanov et al., 2009)'
_computing_structure_refinement 'SHELXL 2018/3 (Sheldrick, 2015)'
_computing_structure_solution 'olex2.solve 1.5 (Bourhis et al., 2015)'
_diffrn_ambient_environment air
_diffrn_ambient_temperature 296.64(10)
_diffrn_detector 'Hybrid Pixel Array Detector'
_diffrn_detector_area_resol_mean 10.0000
_diffrn_detector_type HyPix3000
_diffrn_measured_fraction_theta_full 0.885
_diffrn_measured_fraction_theta_max 0.807
_diffrn_measurement_details
;
List of Runs (angles in degrees, time in seconds):

  # Type    Start    End  Width  t~exp~   \w     \q     \k     \f   Frames
#--------------------------------------------------------------------------
  1  \w    -56.00 -30.00   0.50   12.40    --   -9.75 158.00  48.00   52
  2  \w     27.00  53.00   0.50   12.40    --    9.83-158.00  14.00   52
  3  \w    -16.00  21.00   0.50   12.40    --    9.83 -36.00  27.00   74
  4  \w    -40.00 -14.00   0.50   12.40    --   -9.75 -77.00   0.00   52
  5  \w    -44.00  -3.00   0.50   12.40    --   -9.75 -37.00 -30.00   82
  6  \w    -58.00 -18.00   0.50   12.40    --   -9.75 125.00 120.00   80
  7  \w    -74.00 -48.00   0.50   12.40    --   -9.75 -37.00 -30.00   52
  8  \w      9.00  51.00   0.50   12.40    --    9.83-125.00 -30.00   84
  9  \w    -12.00  13.00   0.50   12.40    --    9.83 -99.00 120.00   50
;
_diffrn_measurement_device 'four-circle diffractometer'
_diffrn_measurement_device_type 'SuperNova, Single source at offset/far, HyPix3000'
_diffrn_measurement_method '\w scans'
_diffrn_orient_matrix_type 'CrysAlisPro convention (1999,Acta A55,543-557)'
_diffrn_orient_matrix_UB_11 0.0276164000
_diffrn_orient_matrix_UB_12 -0.0085397000
_diffrn_orient_matrix_UB_13 0.0351677000
_diffrn_orient_matrix_UB_21 -0.0398085000
_diffrn_orient_matrix_UB_22 0.0410351000
_diffrn_orient_matrix_UB_23 0.0200341000
_diffrn_orient_matrix_UB_31 -0.0219552000
_diffrn_orient_matrix_UB_32 -0.0851553000
_diffrn_orient_matrix_UB_33 0.0062624000
_diffrn_radiation_monochromator mirror
_diffrn_radiation_probe x-ray
_diffrn_radiation_type 'Mo K\a'
_diffrn_radiation_wavelength 0.71073
_diffrn_reflns_av_R_equivalents 0.0894
_diffrn_reflns_av_unetI/netI 0.1390
_diffrn_reflns_Laue_measured_fraction_full 0.885
_diffrn_reflns_Laue_measured_fraction_max 0.807
_diffrn_reflns_limit_h_max 12
_diffrn_reflns_limit_h_min -16
_diffrn_reflns_limit_k_max 8
_diffrn_reflns_limit_k_min -9
_diffrn_reflns_limit_l_max 20
_diffrn_reflns_limit_l_min -22
_diffrn_reflns_number 8286
_diffrn_reflns_point_group_measured_fraction_full 0.672
_diffrn_reflns_point_group_measured_fraction_max 0.592
_diffrn_reflns_theta_full 25.242
_diffrn_reflns_theta_max 27.434
_diffrn_reflns_theta_min 1.911
_diffrn_source 'micro-focus sealed X-ray tube'
_diffrn_source_type 'SuperNova (Mo) X-ray Source'
_exptl_absorpt_coefficient_mu 0.233
_exptl_absorpt_correction_T_max 1.00000
_exptl_absorpt_correction_T_min 0.35553
_exptl_absorpt_correction_type multi-scan
_exptl_absorpt_process_details
;
CrysAlisPro 1.171.41.111a (Rigaku Oxford Diffraction, 2021)
Empirical absorption correction using spherical harmonics,
implemented in SCALE3 ABSPACK scaling algorithm.
;
_exptl_crystal_colour 'clear light colourless'
_exptl_crystal_colour_lustre clear
_exptl_crystal_colour_modifier light
_exptl_crystal_colour_primary colourless
_exptl_crystal_density_diffrn 1.300
_exptl_crystal_description block
_exptl_crystal_F_000 704
_exptl_crystal_size_max 0.1
_exptl_crystal_size_mid 0.1
_exptl_crystal_size_min 0.1
_refine_diff_density_max 0.460
_refine_diff_density_min -0.418
_refine_diff_density_rms 0.061
_refine_ls_abs_structure_details
;
 Flack x determined using 637 quotients [(I+)-(I-)]/[(I+)+(I-)]
 (Parsons, Flack and Wagner, Acta Cryst. B69 (2013) 249-259).
;
_refine_ls_abs_structure_Flack 0.02(19)
_refine_ls_extinction_coef 0.005(4)
_refine_ls_extinction_expression Fc^*^=kFc[1+0.001xFc^2^\l^3^/sin(2\q)]^-1/4^
_refine_ls_extinction_method 'SHELXL-2018/3 (Sheldrick 2018)'
_refine_ls_goodness_of_fit_ref 1.035
_refine_ls_hydrogen_treatment constr
_refine_ls_matrix_type full
_refine_ls_number_parameters 436
_refine_ls_number_reflns 4663
_refine_ls_number_restraints 1
_refine_ls_restrained_S_all 1.035
_refine_ls_R_factor_all 0.1571
_refine_ls_R_factor_gt 0.0833
_refine_ls_shift/su_max 0.000
_refine_ls_shift/su_mean 0.000
_refine_ls_structure_factor_coef Fsqd
_refine_ls_weighting_details 'w=1/[\s^2^(Fo^2^)+(0.1453P)^2^] where P=(Fo^2^+2Fc^2^)/3'
_refine_ls_weighting_scheme calc
_refine_ls_wR_factor_gt 0.2218
_refine_ls_wR_factor_ref 0.2673
_reflns_Friedel_coverage 0.360
_reflns_Friedel_fraction_full 0.422
_reflns_Friedel_fraction_max 0.340
_reflns_number_gt 2561
_reflns_number_total 4663
_reflns_threshold_expression 'I > 2\s(I)'
_cod_data_source_file d5ra04790k2.cif
_cod_data_source_block ma-c3_auto
_cod_database_code 7250786
_shelx_shelxl_version_number 2018/3
_chemical_oxdiff_formula 'C H O'
_shelx_space_group_comment
;
The symmetry employed for this shelxl refinement is uniquely defined
by the following loop, which should always be used as a source of
symmetry information in preference to the above space-group names.
They are only intended as comments.
;
_olex2_refinement_description
;
1. Fixed Uiso
 At 1.2 times of:
  All C(H) groups, All C(H,H) groups
 At 1.5 times of:
  All C(H,H,H) groups, All O(H) groups
2.a Ternary CH refined with riding coordinates:
 C10(H10), C9(H9)
2.b Secondary CH2 refined with riding coordinates:
 C14(H14A,H14B), C12(H12A,H12B), C18(H18A,H18B)
2.c Aromatic/amide H refined with riding coordinates:
 C8"(H8"), C5"(H5"), C3'(H3'), C5(H5A), C4(H4), C4"(H4"), C3"(H3"), C20(H20),
 C7'(H7'), C6"(H6"), C5'(H5'), C7"(H7"), C8(H8), C7(H7), C19(H19), C6(H6),
 C6'(H6'), C1(H1), C3(H3), C2(H2)
2.d Idealised Me refined as rotating group:
 C16(H16A,H16B,H16C)
2.e Idealised tetrahedral OH refined as rotating group:
 O5(H5)
;
_olex2_submission_special_instructions 'No special instructions were received'
_oxdiff_exptl_absorpt_empirical_details
;
Empirical correction (ABSPACK) includes:
- Absorption correction using spherical harmonics
- Frame scaling
;
_oxdiff_exptl_absorpt_empirical_full_max 4.451
_oxdiff_exptl_absorpt_empirical_full_min 0.161

loop_
_space_group_symop_operation_xyz
'x, y, z'
'-x, y+1/2, -z'

loop_
_atom_site_label
_atom_site_type_symbol
_atom_site_fract_x
_atom_site_fract_y
_atom_site_fract_z
_atom_site_U_iso_or_equiv
_atom_site_adp_type
_atom_site_occupancy
_atom_site_site_symmetry_order
_atom_site_calc_flag
_atom_site_refinement_flags_posn
_atom_site_refinement_flags_adp
_atom_site_refinement_flags_occupancy
_atom_site_disorder_assembly
_atom_site_disorder_group
Cl2 Cl 0.0338(4) 0.4462(7) 0.2216(4) 0.190(3) Uani 1 1 d . . . . .
Cl1 Cl 0.1946(4) 0.4336(8) 0.3355(3) 0.172(2) Uani 1 1 d . . . . .
O2 O 0.3492(4) 0.4560(7) 0.6817(3) 0.0530(14) Uani 1 1 d . . . . .
O1 O 0.3646(5) 0.7488(9) 0.7086(4) 0.0733(18) Uani 1 1 d . . . . .
O4 O 0.6272(5) 0.4818(11) 0.5381(4) 0.088(2) Uani 1 1 d . . . . .
O5 O 0.2568(6) 0.0765(10) 0.6943(4) 0.084(2) Uani 1 1 d . . . . .
H5 H 0.309799 0.023125 0.701315 0.126 Uiso 1 1 calc R U . . .
C1' C 0.1699(6) 0.4144(9) 0.6854(5) 0.0479(19) Uani 1 1 d . . . . .
C4A C 0.4663(6) 0.5639(12) 0.8599(5) 0.054(2) Uani 1 1 d . . . . .
C13 C 0.4021(6) 0.6055(13) 0.7037(4) 0.053(2) Uani 1 1 d . . . . .
O3 O 0.4947(6) 0.6469(13) 0.5625(5) 0.110(3) Uani 1 1 d . . . . .
C8A" C 0.1470(6) 0.3858(12) 0.8318(5) 0.052(2) Uani 1 1 d . . . . .
C2" C 0.2250(6) 0.1461(12) 0.7631(5) 0.059(2) Uani 1 1 d . . . . .
C8" C 0.1090(6) 0.5608(14) 0.8391(6) 0.062(2) Uani 1 1 d . . . . .
H8" H 0.107423 0.634937 0.795917 0.075 Uiso 1 1 calc R U . . .
C1" C 0.1821(6) 0.3130(11) 0.7610(5) 0.051(2) Uani 1 1 d . . . . .
C10A C 0.6152(6) 0.4036(11) 0.8201(5) 0.052(2) Uani 1 1 d . . . . .
C10 C 0.5087(6) 0.4418(11) 0.7979(4) 0.050(2) Uani 1 1 d . . . . .
H10 H 0.469316 0.331878 0.791618 0.060 Uiso 1 1 calc R U . . .
C4A" C 0.1533(7) 0.2810(13) 0.9004(6) 0.066(3) Uani 1 1 d . . . . .
C11 C 0.5088(6) 0.5576(11) 0.7221(4) 0.0519(19) Uani 1 1 d . . . . .
C15 C 0.5554(6) 0.5345(14) 0.5815(5) 0.063(2) Uani 1 1 d . . . . .
C14 C 0.5552(6) 0.4446(14) 0.6589(5) 0.066(3) Uani 1 1 d . . . . .
H14A H 0.623646 0.415922 0.673860 0.079 Uiso 1 1 calc R U . . .
H14B H 0.518466 0.332922 0.654445 0.079 Uiso 1 1 calc R U . . .
C5" C 0.1163(9) 0.3600(17) 0.9661(6) 0.080(3) Uani 1 1 d . . . . .
H5" H 0.119455 0.291167 1.010855 0.096 Uiso 1 1 calc R U . . .
C2' C 0.2524(6) 0.4840(11) 0.6496(5) 0.052(2) Uani 1 1 d . . . . .
C9A C 0.5248(7) 0.7180(13) 0.8706(5) 0.064(2) Uani 1 1 d . . . . .
C3' C 0.2475(7) 0.5731(13) 0.5764(5) 0.067(2) Uani 1 1 d . . . . .
H3' H 0.305090 0.614519 0.552722 0.080 Uiso 1 1 calc R U . . .
C5 C 0.6582(7) 0.2348(14) 0.8257(5) 0.066(2) Uani 1 1 d . . . . .
H5A H 0.620878 0.131821 0.815951 0.080 Uiso 1 1 calc R U . . .
C8A C 0.6734(6) 0.5594(12) 0.8314(5) 0.058(2) Uani 1 1 d . . . . .
C4' C 0.0676(7) 0.5303(12) 0.5752(6) 0.066(2) Uani 1 1 d . . . . .
C8' C 0.0740(6) 0.4390(11) 0.6475(5) 0.054(2) Uani 1 1 d . . . . .
C4 C 0.3802(7) 0.5359(16) 0.8997(5) 0.071(3) Uani 1 1 d . . . . .
H4 H 0.343982 0.430862 0.891761 0.085 Uiso 1 1 calc R U . . .
C4" C 0.1950(7) 0.1106(13) 0.8955(6) 0.069(3) Uani 1 1 d . . . . .
H4" H 0.198158 0.039738 0.939640 0.083 Uiso 1 1 calc R U . . .
C3" C 0.2309(7) 0.0449(13) 0.8291(5) 0.066(2) Uani 1 1 d . . . . .
H3" H 0.259536 -0.068614 0.827911 0.079 Uiso 1 1 calc R U . . .
C20 C -0.0144(6) 0.3782(13) 0.6796(6) 0.068(3) Uani 1 1 d . . . . .
H20 H -0.012435 0.317061 0.726402 0.082 Uiso 1 1 calc R U . . .
C7' C -0.1048(7) 0.4079(15) 0.6426(7) 0.087(3) Uani 1 1 d . . . . .
H7' H -0.163236 0.366465 0.665133 0.104 Uiso 1 1 calc R U . . .
C6" C 0.0772(8) 0.5208(17) 0.9733(6) 0.078(3) Uani 1 1 d . . . . .
H6" H 0.052735 0.562551 1.019921 0.093 Uiso 1 1 calc R U . . .
C9 C 0.6130(7) 0.7283(13) 0.8187(5) 0.064(2) Uani 1 1 d . . . . .
H9 H 0.653360 0.835327 0.829399 0.077 Uiso 1 1 calc R U . . .
C12 C 0.5738(7) 0.7274(12) 0.7361(5) 0.065(2) Uani 1 1 d . . . . .
H12A H 0.629539 0.728107 0.700840 0.079 Uiso 1 1 calc R U . . .
H12B H 0.533912 0.833847 0.726588 0.079 Uiso 1 1 calc R U . . .
C5' C -0.0282(8) 0.5552(16) 0.5406(6) 0.082(3) Uani 1 1 d . . . . .
H5' H -0.033902 0.614041 0.493392 0.098 Uiso 1 1 calc R U . . .
C7" C 0.0748(7) 0.6242(15) 0.9064(6) 0.079(3) Uani 1 1 d . . . . .
H7" H 0.048998 0.739720 0.908262 0.094 Uiso 1 1 calc R U . . .
C8 C 0.7725(7) 0.5409(15) 0.8529(6) 0.072(3) Uani 1 1 d . . . . .
H8 H 0.810449 0.643594 0.861630 0.087 Uiso 1 1 calc R U . . .
C7 C 0.8177(7) 0.3769(16) 0.8621(6) 0.078(3) Uani 1 1 d . . . . .
H7 H 0.884330 0.367117 0.878019 0.094 Uiso 1 1 calc R U . . .
C19 C 0.1549(8) 0.5951(14) 0.5424(6) 0.077(3) Uani 1 1 d . . . . .
H19 H 0.150259 0.655800 0.495644 0.093 Uiso 1 1 calc R U . . .
C6 C 0.7593(7) 0.2255(17) 0.8465(6) 0.080(3) Uani 1 1 d . . . . .
H6 H 0.789351 0.113363 0.850218 0.096 Uiso 1 1 calc R U . . .
C6' C -0.1110(9) 0.4947(16) 0.5753(8) 0.095(4) Uani 1 1 d . . . . .
H6' H -0.173427 0.513581 0.552083 0.114 Uiso 1 1 calc R U . . .
C1 C 0.4938(9) 0.8430(15) 0.9238(6) 0.083(3) Uani 1 1 d . . . . .
H1 H 0.530712 0.946823 0.932580 0.099 Uiso 1 1 calc R U . . .
C3 C 0.3465(9) 0.661(2) 0.9511(7) 0.099(4) Uani 1 1 d . . . . .
H3 H 0.286067 0.645000 0.976282 0.119 Uiso 1 1 calc R U . . .
C2 C 0.4050(13) 0.810(2) 0.9645(7) 0.105(5) Uani 1 1 d . . . . .
H2 H 0.385174 0.891769 1.001684 0.126 Uiso 1 1 calc R U . . .
C16 C 0.6332(10) 0.558(2) 0.4625(7) 0.110(4) Uani 1 1 d . . . . .
H16A H 0.649837 0.682771 0.466625 0.165 Uiso 1 1 calc R U . . .
H16B H 0.569756 0.545302 0.436133 0.165 Uiso 1 1 calc R U . . .
H16C H 0.683986 0.497205 0.433915 0.165 Uiso 1 1 calc R U . . .
C18 C 0.0722(16) 0.385(3) 0.3126(13) 0.190(9) Uani 1 1 d . . . . .
H18A H 0.062364 0.256932 0.318160 0.228 Uiso 1 1 calc R U . . .
H18B H 0.029653 0.444040 0.349585 0.228 Uiso 1 1 calc R U . . .

loop_
_atom_site_aniso_label
_atom_site_aniso_U_11
_atom_site_aniso_U_22
_atom_site_aniso_U_33
_atom_site_aniso_U_23
_atom_site_aniso_U_13
_atom_site_aniso_U_12
Cl2 0.142(4) 0.123(3) 0.304(8) -0.048(4) 0.007(4) -0.028(3)
Cl1 0.155(4) 0.166(4) 0.196(5) 0.006(4) 0.024(3) 0.044(3)
O2 0.046(3) 0.063(4) 0.050(3) 0.007(3) 0.002(3) 0.008(2)
O1 0.079(4) 0.055(4) 0.086(5) -0.007(3) 0.000(4) 0.022(3)
O4 0.083(4) 0.123(6) 0.059(4) 0.016(4) 0.025(4) 0.021(4)
O5 0.110(5) 0.072(5) 0.069(4) 0.007(4) 0.013(4) 0.038(4)
C1' 0.054(4) 0.033(4) 0.057(5) 0.001(4) 0.005(4) 0.003(3)
C4A 0.052(4) 0.066(5) 0.045(4) 0.000(4) 0.000(4) -0.003(4)
C13 0.068(5) 0.058(7) 0.035(4) 0.007(4) 0.006(4) 0.008(4)
O3 0.093(5) 0.148(8) 0.090(5) 0.045(5) 0.032(4) 0.046(5)
C8A" 0.048(4) 0.054(5) 0.053(5) -0.005(4) 0.003(4) 0.001(4)
C2" 0.067(5) 0.055(6) 0.055(6) -0.001(5) 0.008(5) 0.019(4)
C8" 0.059(4) 0.070(6) 0.058(5) -0.004(5) 0.009(4) 0.000(4)
C1" 0.049(4) 0.048(5) 0.056(5) 0.009(4) 0.003(4) -0.004(3)
C10A 0.057(4) 0.050(5) 0.050(5) 0.010(4) 0.002(4) 0.001(4)
C10 0.057(4) 0.050(5) 0.044(4) 0.002(4) 0.005(4) -0.008(4)
C4A" 0.055(5) 0.079(7) 0.062(6) 0.013(5) 0.004(5) -0.001(4)
C11 0.061(4) 0.050(5) 0.045(4) 0.005(4) 0.004(4) -0.004(4)
C15 0.051(4) 0.090(7) 0.049(5) 0.003(5) 0.004(4) 0.005(4)
C14 0.054(4) 0.090(7) 0.053(5) 0.018(5) 0.004(4) 0.020(4)
C5" 0.093(7) 0.091(9) 0.056(6) 0.010(6) 0.014(6) -0.007(6)
C2' 0.052(4) 0.056(5) 0.048(5) 0.006(4) 0.000(4) 0.009(4)
C9A 0.069(5) 0.063(6) 0.061(5) -0.008(5) -0.022(5) 0.008(4)
C3' 0.064(5) 0.077(6) 0.059(5) 0.004(5) 0.007(5) -0.001(5)
C5 0.065(5) 0.070(6) 0.064(6) 0.007(5) -0.010(5) 0.004(4)
C8A 0.061(4) 0.062(6) 0.051(5) -0.006(4) -0.005(4) 0.000(4)
C4' 0.062(5) 0.058(6) 0.076(7) -0.003(5) -0.004(5) 0.010(4)
C8' 0.049(4) 0.047(5) 0.066(5) -0.003(4) 0.002(4) 0.002(3)
C4 0.075(6) 0.096(8) 0.042(5) 0.008(5) 0.008(5) 0.011(5)
C4" 0.087(6) 0.062(7) 0.058(6) 0.007(5) 0.005(5) 0.009(5)
C3" 0.078(6) 0.060(6) 0.059(6) 0.005(5) -0.007(5) 0.016(5)
C20 0.063(5) 0.057(6) 0.084(6) 0.001(5) -0.009(5) -0.007(4)
C7' 0.052(5) 0.088(8) 0.121(10) -0.010(7) 0.000(6) -0.004(5)
C6" 0.073(6) 0.100(10) 0.061(6) -0.009(6) 0.014(5) -0.006(6)
C9 0.067(5) 0.056(6) 0.071(6) -0.011(5) 0.006(5) -0.006(4)
C12 0.070(5) 0.058(6) 0.068(6) 0.010(5) -0.010(5) 0.002(4)
C5' 0.078(6) 0.094(7) 0.072(7) -0.006(6) -0.024(6) 0.016(6)
C7" 0.072(6) 0.082(8) 0.082(7) -0.037(7) 0.019(6) 0.008(5)
C8 0.062(5) 0.079(7) 0.076(6) 0.014(5) 0.003(5) -0.011(5)
C7 0.051(5) 0.112(9) 0.070(6) 0.018(6) 0.004(5) 0.009(5)
C19 0.080(6) 0.085(7) 0.066(6) 0.013(5) -0.013(5) 0.012(5)
C6 0.062(5) 0.104(9) 0.074(7) 0.003(6) 0.011(5) 0.018(6)
C6' 0.084(7) 0.090(8) 0.110(9) -0.005(7) -0.055(7) 0.014(6)
C1 0.098(8) 0.075(7) 0.074(7) -0.019(6) -0.024(7) 0.019(6)
C3 0.080(7) 0.140(13) 0.078(8) -0.004(9) 0.022(6) 0.023(8)
C2 0.130(12) 0.134(13) 0.051(6) -0.007(7) 0.002(8) 0.072(10)
C16 0.111(9) 0.151(12) 0.068(7) 0.012(8) 0.019(6) 0.022(9)
C18 0.164(17) 0.139(16) 0.27(2) 0.101(16) -0.013(16) 0.014(12)

loop_
_atom_type_symbol
_atom_type_description
_atom_type_scat_dispersion_real
_atom_type_scat_dispersion_imag
_atom_type_scat_source
C C 0.0033 0.0016 'International Tables Vol C Tables 4.2.6.8 and 6.1.1.4'
H H 0.0000 0.0000 'International Tables Vol C Tables 4.2.6.8 and 6.1.1.4'
Cl Cl 0.1484 0.1585 'International Tables Vol C Tables 4.2.6.8 and 6.1.1.4'
O O 0.0106 0.0060 'International Tables Vol C Tables 4.2.6.8 and 6.1.1.4'

loop_
_geom_angle_atom_site_label_1
_geom_angle_atom_site_label_2
_geom_angle_atom_site_label_3
_geom_angle
_geom_angle_site_symmetry_1
_geom_angle_site_symmetry_3
_geom_angle_publ_flag
C13 O2 C2' 116.9(6) . . ?
C15 O4 C16 117.7(9) . . ?
C2" O5 H5 109.5 . . ?
C2' C1' C1" 120.2(6) . . ?
C2' C1' C8' 117.2(7) . . ?
C8' C1' C1" 122.6(7) . . ?
C9A C4A C10 111.9(7) . . ?
C4 C4A C10 126.0(8) . . ?
C4 C4A C9A 122.0(9) . . ?
O2 C13 C11 110.4(7) . . ?
O1 C13 O2 122.6(8) . . ?
O1 C13 C11 127.0(8) . . ?
C8" C8A" C1" 123.6(8) . . ?
C8" C8A" C4A" 116.9(9) . . ?
C4A" C8A" C1" 119.4(8) . . ?
C1" C2" O5 117.1(8) . . ?
C3" C2" O5 120.0(8) . . ?
C3" C2" C1" 122.8(9) . . ?
C8A" C8" H8" 118.9 . . ?
C7" C8" C8A" 122.1(10) . . ?
C7" C8" H8" 118.9 . . ?
C8A" C1" C1' 121.2(7) . . ?
C2" C1" C1' 121.0(8) . . ?
C2" C1" C8A" 117.8(8) . . ?
C5 C10A C10 125.6(7) . . ?
C5 C10A C8A 120.9(7) . . ?
C8A C10A C10 113.4(7) . . ?
C4A C10 H10 112.0 . . ?
C4A C10 C11 105.3(7) . . ?
C10A C10 C4A 107.2(6) . . ?
C10A C10 H10 112.0 . . ?
C10A C10 C11 107.8(6) . . ?
C11 C10 H10 112.0 . . ?
C5" C4A" C8A" 115.8(9) . . ?
C5" C4A" C4" 126.1(10) . . ?
C4" C4A" C8A" 118.1(9) . . ?
C13 C11 C10 107.2(6) . . ?
C13 C11 C14 112.1(6) . . ?
C13 C11 C12 111.4(7) . . ?
C14 C11 C10 107.6(7) . . ?
C14 C11 C12 109.4(7) . . ?
C12 C11 C10 109.0(6) . . ?
O4 C15 C14 113.4(8) . . ?
O3 C15 O4 123.8(8) . . ?
O3 C15 C14 122.8(8) . . ?
C11 C14 H14A 108.8 . . ?
C11 C14 H14B 108.8 . . ?
C15 C14 C11 113.7(8) . . ?
C15 C14 H14A 108.8 . . ?
C15 C14 H14B 108.8 . . ?
H14A C14 H14B 107.7 . . ?
C4A" C5" H5" 116.0 . . ?
C6" C5" C4A" 128.0(10) . . ?
C6" C5" H5" 116.0 . . ?
O2 C2' C3' 116.4(7) . . ?
C1' C2' O2 120.0(6) . . ?
C1' C2' C3' 123.4(7) . . ?
C4A C9A C9 113.9(8) . . ?
C1 C9A C4A 118.2(10) . . ?
C1 C9A C9 127.9(10) . . ?
C2' C3' H3' 121.2 . . ?
C19 C3' C2' 117.6(9) . . ?
C19 C3' H3' 121.2 . . ?
C10A C5 H5A 121.3 . . ?
C10A C5 C6 117.5(9) . . ?
C6 C5 H5A 121.3 . . ?
C10A C8A C9 112.1(7) . . ?
C8 C8A C10A 118.7(8) . . ?
C8 C8A C9 129.2(8) . . ?
C5' C4' C8' 118.3(9) . . ?
C19 C4' C8' 119.0(8) . . ?
C19 C4' C5' 122.6(9) . . ?
C4' C8' C1' 120.1(7) . . ?
C20 C8' C1' 122.0(8) . . ?
C20 C8' C4' 118.0(7) . . ?
C4A C4 H4 119.6 . . ?
C4A C4 C3 120.8(11) . . ?
C3 C4 H4 119.6 . . ?
C4A" C4" H4" 118.9 . . ?
C3" C4" C4A" 122.2(9) . . ?
C3" C4" H4" 118.9 . . ?
C2" C3" H3" 120.2 . . ?
C4" C3" C2" 119.7(9) . . ?
C4" C3" H3" 120.2 . . ?
C8' C20 H20 119.8 . . ?
C7' C20 C8' 120.4(9) . . ?
C7' C20 H20 119.8 . . ?
C20 C7' H7' 119.1 . . ?
C6' C7' C20 121.8(10) . . ?
C6' C7' H7' 119.1 . . ?
C5" C6" H6" 122.2 . . ?
C5" C6" C7" 115.6(11) . . ?
C7" C6" H6" 122.2 . . ?
C9A C9 C8A 107.0(8) . . ?
C9A C9 H9 111.3 . . ?
C9A C9 C12 107.7(8) . . ?
C8A C9 H9 111.3 . . ?
C8A C9 C12 108.0(7) . . ?
C12 C9 H9 111.3 . . ?
C11 C12 H12A 109.8 . . ?
C11 C12 H12B 109.8 . . ?
C9 C12 C11 109.6(7) . . ?
C9 C12 H12A 109.8 . . ?
C9 C12 H12B 109.8 . . ?
H12A C12 H12B 108.2 . . ?
C4' C5' H5' 119.7 . . ?
C6' C5' C4' 120.7(10) . . ?
C6' C5' H5' 119.7 . . ?
C8" C7" C6" 121.5(10) . . ?
C8" C7" H7" 119.2 . . ?
C6" C7" H7" 119.2 . . ?
C8A C8 H8 118.7 . . ?
C7 C8 C8A 122.6(9) . . ?
C7 C8 H8 118.7 . . ?
C8 C7 H7 121.4 . . ?
C8 C7 C6 117.2(8) . . ?
C6 C7 H7 121.4 . . ?
C3' C19 C4' 122.7(9) . . ?
C3' C19 H19 118.7 . . ?
C4' C19 H19 118.7 . . ?
C5 C6 C7 123.0(10) . . ?
C5 C6 H6 118.5 . . ?
C7 C6 H6 118.5 . . ?
C7' C6' C5' 120.9(9) . . ?
C7' C6' H6' 119.6 . . ?
C5' C6' H6' 119.6 . . ?
C9A C1 H1 120.7 . . ?
C9A C1 C2 118.6(12) . . ?
C2 C1 H1 120.7 . . ?
C4 C3 H3 121.0 . . ?
C4 C3 C2 117.9(12) . . ?
C2 C3 H3 121.0 . . ?
C1 C2 H2 118.8 . . ?
C3 C2 C1 122.4(11) . . ?
C3 C2 H2 118.8 . . ?
O4 C16 H16A 109.5 . . ?
O4 C16 H16B 109.5 . . ?
O4 C16 H16C 109.5 . . ?
H16A C16 H16B 109.5 . . ?
H16A C16 H16C 109.5 . . ?
H16B C16 H16C 109.5 . . ?
Cl2 C18 Cl1 115.3(13) . . ?
Cl2 C18 H18A 108.5 . . ?
Cl2 C18 H18B 108.5 . . ?
Cl1 C18 H18A 108.5 . . ?
Cl1 C18 H18B 108.5 . . ?
H18A C18 H18B 107.5 . . ?

loop_
_geom_bond_atom_site_label_1
_geom_bond_atom_site_label_2
_geom_bond_distance
_geom_bond_site_symmetry_2
_geom_bond_publ_flag
Cl2 C18 1.711(19) . ?
Cl1 C18 1.71(2) . ?
O2 C13 1.372(10) . ?
O2 C2' 1.415(8) . ?
O1 C13 1.185(10) . ?
O4 C15 1.288(11) . ?
O4 C16 1.432(14) . ?
O5 H5 0.8200 . ?
O5 C2" 1.373(11) . ?
C1' C1" 1.518(11) . ?
C1' C2' 1.374(11) . ?
C1' C8' 1.443(10) . ?
C4A C10 1.524(12) . ?
C4A C9A 1.401(12) . ?
C4A C4 1.367(13) . ?
C13 C11 1.498(11) . ?
O3 C15 1.209(11) . ?
C8A" C8" 1.409(13) . ?
C8A" C1" 1.427(12) . ?
C8A" C4A" 1.423(12) . ?
C2" C1" 1.372(11) . ?
C2" C3" 1.372(12) . ?
C8" H8" 0.9300 . ?
C8" C7" 1.344(13) . ?
C10A C10 1.494(11) . ?
C10A C5 1.388(13) . ?
C10A C8A 1.411(12) . ?
C10 H10 0.9800 . ?
C10 C11 1.572(11) . ?
C4A" C5" 1.381(15) . ?
C4A" C4" 1.392(13) . ?
C11 C14 1.522(12) . ?
C11 C12 1.554(12) . ?
C15 C14 1.499(12) . ?
C14 H14A 0.9700 . ?
C14 H14B 0.9700 . ?
C5" H5" 0.9300 . ?
C5" C6" 1.316(15) . ?
C2' C3' 1.432(12) . ?
C9A C9 1.496(14) . ?
C9A C1 1.379(14) . ?
C3' H3' 0.9300 . ?
C3' C19 1.369(12) . ?
C5 H5A 0.9300 . ?
C5 C6 1.394(13) . ?
C8A C9 1.511(13) . ?
C8A C8 1.376(12) . ?
C4' C8' 1.427(13) . ?
C4' C5' 1.415(12) . ?
C4' C19 1.391(15) . ?
C8' C20 1.389(13) . ?
C4 H4 0.9300 . ?
C4 C3 1.370(17) . ?
C4" H4" 0.9300 . ?
C4" C3" 1.346(13) . ?
C3" H3" 0.9300 . ?
C20 H20 0.9300 . ?
C20 C7' 1.375(13) . ?
C7' H7' 0.9300 . ?
C7' C6' 1.336(16) . ?
C6" H6" 0.9300 . ?
C6" C7" 1.393(15) . ?
C9 H9 0.9800 . ?
C9 C12 1.514(12) . ?
C12 H12A 0.9700 . ?
C12 H12B 0.9700 . ?
C5' H5' 0.9300 . ?
C5' C6' 1.345(18) . ?
C7" H7" 0.9300 . ?
C8 H8 0.9300 . ?
C8 C7 1.373(15) . ?
C7 H7 0.9300 . ?
C7 C6 1.397(16) . ?
C19 H19 0.9300 . ?
C6 H6 0.9300 . ?
C6' H6' 0.9300 . ?
C1 H1 0.9300 . ?
C1 C2 1.41(2) . ?
C3 H3 0.9300 . ?
C3 C2 1.38(2) . ?
C2 H2 0.9300 . ?
C16 H16A 0.9600 . ?
C16 H16B 0.9600 . ?
C16 H16C 0.9600 . ?
C18 H18A 0.9700 . ?
C18 H18B 0.9700 . ?

loop_
_geom_torsion_atom_site_label_1
_geom_torsion_atom_site_label_2
_geom_torsion_atom_site_label_3
_geom_torsion_atom_site_label_4
_geom_torsion
_geom_torsion_site_symmetry_1
_geom_torsion_site_symmetry_2
_geom_torsion_site_symmetry_3
_geom_torsion_site_symmetry_4
_geom_torsion_publ_flag
O2 C13 C11 C10 -68.7(7) . . . . ?
O2 C13 C11 C14 49.1(9) . . . . ?
O2 C13 C11 C12 172.1(6) . . . . ?
O2 C2' C3' C19 177.3(8) . . . . ?
O1 C13 C11 C10 109.4(9) . . . . ?
O1 C13 C11 C14 -132.8(9) . . . . ?
O1 C13 C11 C12 -9.8(12) . . . . ?
O4 C15 C14 C11 152.3(8) . . . . ?
O5 C2" C1" C1' 0.4(11) . . . . ?
O5 C2" C1" C8A" 178.9(7) . . . . ?
O5 C2" C3" C4" -176.7(9) . . . . ?
C1' C2' C3' C19 2.6(13) . . . . ?
C1' C8' C20 C7' 178.4(8) . . . . ?
C4A C10 C11 C13 -61.9(8) . . . . ?
C4A C10 C11 C14 177.4(6) . . . . ?
C4A C10 C11 C12 58.8(8) . . . . ?
C4A C9A C9 C8A -55.9(9) . . . . ?
C4A C9A C9 C12 60.0(10) . . . . ?
C4A C9A C1 C2 -0.2(13) . . . . ?
C4A C4 C3 C2 -3.5(15) . . . . ?
C13 O2 C2' C1' -118.5(8) . . . . ?
C13 O2 C2' C3' 66.6(9) . . . . ?
C13 C11 C14 C15 59.4(10) . . . . ?
C13 C11 C12 C9 116.4(7) . . . . ?
O3 C15 C14 C11 -26.8(13) . . . . ?
C8A" C8" C7" C6" 1.4(14) . . . . ?
C8A" C4A" C5" C6" -0.9(16) . . . . ?
C8A" C4A" C4" C3" 1.4(14) . . . . ?
C8" C8A" C1" C1' -6.9(11) . . . . ?
C8" C8A" C1" C2" 174.7(8) . . . . ?
C8" C8A" C4A" C5" 3.2(11) . . . . ?
C8" C8A" C4A" C4" -177.1(8) . . . . ?
C1" C1' C2' O2 2.1(11) . . . . ?
C1" C1' C2' C3' 176.7(8) . . . . ?
C1" C1' C8' C4' -177.8(8) . . . . ?
C1" C1' C8' C20 3.0(12) . . . . ?
C1" C8A" C8" C7" 178.7(8) . . . . ?
C1" C8A" C4A" C5" -179.0(8) . . . . ?
C1" C8A" C4A" C4" 0.7(12) . . . . ?
C1" C2" C3" C4" -1.1(14) . . . . ?
C10A C10 C11 C13 -176.1(7) . . . . ?
C10A C10 C11 C14 63.1(8) . . . . ?
C10A C10 C11 C12 -55.4(8) . . . . ?
C10A C5 C6 C7 0.4(15) . . . . ?
C10A C8A C9 C9A 55.1(9) . . . . ?
C10A C8A C9 C12 -60.6(10) . . . . ?
C10A C8A C8 C7 1.6(14) . . . . ?
C10 C4A C9A C9 0.9(10) . . . . ?
C10 C4A C9A C1 178.5(7) . . . . ?
C10 C4A C4 C3 -176.3(8) . . . . ?
C10 C10A C5 C6 179.4(8) . . . . ?
C10 C10A C8A C9 0.3(10) . . . . ?
C10 C10A C8A C8 179.2(8) . . . . ?
C10 C11 C14 C15 176.9(6) . . . . ?
C10 C11 C12 C9 -1.7(10) . . . . ?
C4A" C8A" C8" C7" -3.6(12) . . . . ?
C4A" C8A" C1" C1' 175.5(7) . . . . ?
C4A" C8A" C1" C2" -2.9(11) . . . . ?
C4A" C5" C6" C7" -1.3(17) . . . . ?
C4A" C4" C3" C2" -1.3(14) . . . . ?
C14 C11 C12 C9 -119.1(8) . . . . ?
C5" C4A" C4" C3" -178.9(9) . . . . ?
C5" C6" C7" C8" 1.1(15) . . . . ?
C2' O2 C13 O1 12.6(10) . . . . ?
C2' O2 C13 C11 -169.2(6) . . . . ?
C2' C1' C1" C8A" 110.6(8) . . . . ?
C2' C1' C1" C2" -71.0(10) . . . . ?
C2' C1' C8' C4' 0.8(11) . . . . ?
C2' C1' C8' C20 -178.3(8) . . . . ?
C2' C3' C19 C4' -1.9(15) . . . . ?
C9A C4A C10 C10A 54.6(8) . . . . ?
C9A C4A C10 C11 -60.0(7) . . . . ?
C9A C4A C4 C3 1.2(13) . . . . ?
C9A C9 C12 C11 -56.7(10) . . . . ?
C9A C1 C2 C3 -2.3(16) . . . . ?
C5 C10A C10 C4A 128.1(9) . . . . ?
C5 C10A C10 C11 -118.9(9) . . . . ?
C5 C10A C8A C9 177.1(9) . . . . ?
C5 C10A C8A C8 -4.0(12) . . . . ?
C8A C10A C10 C4A -55.3(9) . . . . ?
C8A C10A C10 C11 57.7(9) . . . . ?
C8A C10A C5 C6 3.0(13) . . . . ?
C8A C9 C12 C11 58.6(10) . . . . ?
C8A C8 C7 C6 1.7(15) . . . . ?
C4' C8' C20 C7' -0.7(13) . . . . ?
C4' C5' C6' C7' -0.8(17) . . . . ?
C8' C1' C1" C8A" -70.8(10) . . . . ?
C8' C1' C1" C2" 107.6(9) . . . . ?
C8' C1' C2' O2 -176.6(7) . . . . ?
C8' C1' C2' C3' -2.0(11) . . . . ?
C8' C4' C5' C6' 0.2(15) . . . . ?
C8' C4' C19 C3' 0.8(15) . . . . ?
C8' C20 C7' C6' 0.2(15) . . . . ?
C4 C4A C10 C10A -127.7(9) . . . . ?
C4 C4A C10 C11 117.7(9) . . . . ?
C4 C4A C9A C9 -176.9(8) . . . . ?
C4 C4A C9A C1 0.7(12) . . . . ?
C4 C3 C2 C1 4.1(17) . . . . ?
C4" C4A" C5" C6" 179.4(10) . . . . ?
C3" C2" C1" C1' -175.2(8) . . . . ?
C3" C2" C1" C8A" 3.2(12) . . . . ?
C20 C7' C6' C5' 0.6(18) . . . . ?
C9 C9A C1 C2 177.0(9) . . . . ?
C9 C8A C8 C7 -179.8(10) . . . . ?
C12 C11 C14 C15 -64.8(8) . . . . ?
C5' C4' C8' C1' -178.6(8) . . . . ?
C5' C4' C8' C20 0.6(13) . . . . ?
C5' C4' C19 C3' 179.1(9) . . . . ?
C8 C8A C9 C9A -123.6(10) . . . . ?
C8 C8A C9 C12 120.7(10) . . . . ?
C8 C7 C6 C5 -2.8(15) . . . . ?
C19 C4' C8' C1' -0.2(13) . . . . ?
C19 C4' C8' C20 178.9(9) . . . . ?
C19 C4' C5' C6' -178.1(11) . . . . ?
C1 C9A C9 C8A 126.8(9) . . . . ?
C1 C9A C9 C12 -117.2(9) . . . . ?
C16 O4 C15 O3 -1.7(16) . . . . ?
C16 O4 C15 C14 179.2(10) . . . . ?
